data_1508164
loop_
_publ_author_name
'Mendoza, Abraham'
'Ishihara, Yoshihiro'
'Baran, Phil S.'

_publ_section_title
;
 Scalable enantioselective total synthesis of taxanes.
;
_journal_issue 1
_journal_name_full 'Nature chemistry'
_journal_page_first 21
_journal_page_last 25
_journal_paper_doi 10.1038/nchem.1196
_journal_volume 4
_journal_year 2012
_chemical_absolute_configuration ad
_chemical_formula_sum 'C20 H30 O'
_chemical_formula_weight 286.44
_chemical_name_systematic
; 
 ? 
;
_space_group_IT_number 19
_symmetry_cell_setting orthorhombic
_symmetry_space_group_name_Hall 'P 2ac 2ab'
_symmetry_space_group_name_H-M 'P 21 21 21'
_atom_sites_solution_hydrogens geom
_atom_sites_solution_primary direct
_atom_sites_solution_secondary difmap
_audit_creation_method SHELXL-97
_cell_angle_alpha 90.00
_cell_angle_beta 90.00
_cell_angle_gamma 90.00
_cell_formula_units_Z 4
_cell_length_a 9.8261(2)
_cell_length_b 11.6102(2)
_cell_length_c 14.6754(3)
_cell_measurement_reflns_used 6438
_cell_measurement_temperature 100(2)
_cell_measurement_theta_max 68.18
_cell_measurement_theta_min 3.81
_cell_volume 1674.21(6)
_computing_cell_refinement 'Bruker SAINT'
_computing_data_collection 'Bruker APEX2'
_computing_data_reduction 'Bruker SAINT'
_computing_molecular_graphics 'Bruker SHELXTL'
_computing_publication_material 'Bruker SHELXTL'
_computing_structure_refinement 'SHELXL-97 (Sheldrick, 1997)'
_computing_structure_solution 'SHELXS-97 (Sheldrick, 1990)'
_diffrn_ambient_temperature 100(2)
_diffrn_measured_fraction_theta_full 0.977
_diffrn_measured_fraction_theta_max 0.968
_diffrn_measurement_device_type 'Bruker APEX-II CCD'
_diffrn_measurement_method '\f and \w scans'
_diffrn_radiation_monochromator graphite
_diffrn_radiation_source 'fine-focus sealed tube'
_diffrn_radiation_type CuK\a
_diffrn_radiation_wavelength 1.54178
_diffrn_reflns_av_R_equivalents 0.0859
_diffrn_reflns_av_sigmaI/netI 0.0632
_diffrn_reflns_limit_h_max 11
_diffrn_reflns_limit_h_min -11
_diffrn_reflns_limit_k_max 13
_diffrn_reflns_limit_k_min -12
_diffrn_reflns_limit_l_max 15
_diffrn_reflns_limit_l_min -17
_diffrn_reflns_number 7309
_diffrn_reflns_theta_full 67.50
_diffrn_reflns_theta_max 68.18
_diffrn_reflns_theta_min 4.86
_exptl_absorpt_coefficient_mu 0.507
_exptl_absorpt_correction_T_max 0.8628
_exptl_absorpt_correction_T_min 0.8386
_exptl_absorpt_correction_type multi-scan
_exptl_absorpt_process_details SADABS
_exptl_crystal_colour colourless
_exptl_crystal_density_diffrn 1.136
_exptl_crystal_density_method 'not measured'
_exptl_crystal_description block
_exptl_crystal_F_000 632
_exptl_crystal_size_max 0.36
_exptl_crystal_size_mid 0.34
_exptl_crystal_size_min 0.30
_refine_diff_density_max 0.197
_refine_diff_density_min -0.205
_refine_diff_density_rms 0.057
_refine_ls_abs_structure_details 'Flack H D (1983), Acta Cryst. A39, 876-881'
_refine_ls_abs_structure_Flack 0.0(3)
_refine_ls_extinction_method none
_refine_ls_goodness_of_fit_ref 1.029
_refine_ls_hydrogen_treatment constr
_refine_ls_matrix_type full
_refine_ls_number_parameters 195
_refine_ls_number_reflns 2891
_refine_ls_number_restraints 0
_refine_ls_restrained_S_all 1.029
_refine_ls_R_factor_all 0.0438
_refine_ls_R_factor_gt 0.0427
_refine_ls_shift/su_max 0.023
_refine_ls_shift/su_mean 0.002
_refine_ls_structure_factor_coef Fsqd
_refine_ls_weighting_details 'calc w=1/[\s^2^(Fo^2^)+(0.0750P)^2^+0.1800P] where P=(Fo^2^+2Fc^2^)/3'
_refine_ls_weighting_scheme calc
_refine_ls_wR_factor_gt 0.1119
_refine_ls_wR_factor_ref 0.1127
_reflns_number_gt 2842
_reflns_number_total 2891
_reflns_threshold_expression >2sigma(I)
_cod_data_source_file nchem.1196-s3.cif
_cod_data_source_block baran215
_cod_depositor_comments
;
The following automatic conversions were performed:

'_symmetry_cell_setting' value 'Orthorhombic' changed to
'orthorhombic' according to
/home/saulius/struct/CIF-dictionaries/cif_core.dic dictionary named
'cif_core.dic' version 2.4.1 from 2010-06-29.

Automatic conversion script
Id: cif_fix_values 1891 2012-01-12 08:04:46Z andrius 
;
_cod_original_sg_symbol_H-M P2(1)2(1)2(1)
_cod_database_code 1508164

loop_
_symmetry_equiv_pos_as_xyz
'x, y, z'
'x+1/2, -y+1/2, -z'
'-x, y+1/2, -z+1/2'
'-x+1/2, -y, z+1/2'

loop_
_atom_site_label
_atom_site_type_symbol
_atom_site_fract_x
_atom_site_fract_y
_atom_site_fract_z
_atom_site_U_iso_or_equiv
_atom_site_adp_type
_atom_site_occupancy
_atom_site_symmetry_multiplicity
_atom_site_calc_flag
_atom_site_refinement_flags
O1 O 0.21685(11) 0.21582(9) 1.00567(8) 0.0372(3) Uani 1 1 d .
C1 C 0.37066(19) -0.22797(16) 0.84307(14) 0.0495(5) Uani 1 1 d .
H1A H 0.3194 -0.2840 0.8793 0.074 Uiso 1 1 calc R
H1B H 0.4530 -0.2645 0.8189 0.074 Uiso 1 1 calc R
H1C H 0.3141 -0.2007 0.7925 0.074 Uiso 1 1 calc R
C2 C 0.41006(16) -0.12727(13) 0.90250(12) 0.0372(4) Uani 1 1 d .
C3 C 0.35651(16) -0.10451(12) 0.98459(11) 0.0334(3) Uani 1 1 d .
C4 C 0.41734(17) -0.00551(12) 1.04021(12) 0.0377(4) Uani 1 1 d .
C5 C 0.41190(14) 0.10204(12) 0.97710(11) 0.0328(3) Uani 1 1 d .
H5 H 0.4565 0.1668 1.0107 0.039 Uiso 1 1 calc R
C6 C 0.26293(14) 0.13587(11) 0.96237(9) 0.0268(3) Uani 1 1 d .
C7 C 0.17041(13) 0.07480(11) 0.89229(9) 0.0238(3) Uani 1 1 d .
H7 H 0.2298 0.0243 0.8540 0.029 Uiso 1 1 calc R
C8 C 0.11483(15) 0.17027(12) 0.83036(10) 0.0297(3) Uani 1 1 d .
C9 C 0.21881(18) 0.25091(15) 0.79061(12) 0.0425(4) Uani 1 1 d .
H9A H 0.1738 0.3051 0.7492 0.064 Uiso 1 1 calc R
H9B H 0.2871 0.2065 0.7569 0.064 Uiso 1 1 calc R
H9C H 0.2634 0.2937 0.8398 0.064 Uiso 1 1 calc R
C10 C 0.51083(17) -0.04574(17) 0.85932(14) 0.0480(4) Uani 1 1 d .
H10A H 0.5003 -0.0495 0.7923 0.058 Uiso 1 1 calc R
H10B H 0.6040 -0.0721 0.8742 0.058 Uiso 1 1 calc R
C11 C 0.49548(16) 0.08096(15) 0.88991(14) 0.0437(4) Uani 1 1 d .
H11A H 0.5876 0.1133 0.8993 0.052 Uiso 1 1 calc R
H11B H 0.4527 0.1246 0.8396 0.052 Uiso 1 1 calc R
C12 C -0.01591(17) 0.17942(15) 0.80756(11) 0.0380(4) Uani 1 1 d .
H12 H -0.0423 0.2426 0.7704 0.046 Uiso 1 1 calc R
C13 C -0.12289(15) 0.09715(17) 0.83658(12) 0.0432(4) Uani 1 1 d .
H13A H -0.1872 0.0837 0.7858 0.052 Uiso 1 1 calc R
H13B H -0.1745 0.1298 0.8884 0.052 Uiso 1 1 calc R
C14 C -0.05778(14) -0.01626(14) 0.86479(11) 0.0359(4) Uani 1 1 d .
H14A H -0.0202 -0.0542 0.8098 0.043 Uiso 1 1 calc R
H14B H -0.1293 -0.0672 0.8899 0.043 Uiso 1 1 calc R
C15 C 0.05687(14) -0.00426(12) 0.93608(10) 0.0286(3) Uani 1 1 d .
C16 C 0.10498(16) -0.13037(12) 0.95210(11) 0.0346(4) Uani 1 1 d .
H16A H 0.0252 -0.1737 0.9749 0.042 Uiso 1 1 calc R
H16B H 0.1273 -0.1627 0.8915 0.042 Uiso 1 1 calc R
C17 C 0.22456(18) -0.15972(13) 1.01528(12) 0.0397(4) Uani 1 1 d .
H17A H 0.2030 -0.1333 1.0778 0.048 Uiso 1 1 calc R
H17B H 0.2364 -0.2444 1.0172 0.048 Uiso 1 1 calc R
C18 C 0.5675(2) -0.03077(17) 1.06645(17) 0.0579(6) Uani 1 1 d .
H18A H 0.6055 0.0358 1.0987 0.087 Uiso 1 1 calc R
H18B H 0.6206 -0.0454 1.0111 0.087 Uiso 1 1 calc R
H18C H 0.5711 -0.0986 1.1061 0.087 Uiso 1 1 calc R
C19 C 0.3450(2) 0.02055(15) 1.13008(12) 0.0488(4) Uani 1 1 d .
H19A H 0.2494 0.0391 1.1180 0.073 Uiso 1 1 calc R
H19B H 0.3891 0.0862 1.1599 0.073 Uiso 1 1 calc R
H19C H 0.3502 -0.0470 1.1700 0.073 Uiso 1 1 calc R
C20 C -0.00694(17) 0.04611(14) 1.02317(10) 0.0371(3) Uani 1 1 d .
H20A H -0.0332 0.1264 1.0123 0.056 Uiso 1 1 calc R
H20B H 0.0594 0.0428 1.0730 0.056 Uiso 1 1 calc R
H20C H -0.0877 0.0012 1.0397 0.056 Uiso 1 1 calc R

loop_
_atom_site_aniso_label
_atom_site_aniso_U_11
_atom_site_aniso_U_22
_atom_site_aniso_U_33
_atom_site_aniso_U_23
_atom_site_aniso_U_13
_atom_site_aniso_U_12
O1 0.0435(6) 0.0274(5) 0.0409(6) -0.0097(5) -0.0051(5) 0.0019(4)
C1 0.0472(10) 0.0407(9) 0.0606(11) -0.0189(8) -0.0032(9) 0.0066(8)
C2 0.0331(7) 0.0290(7) 0.0497(10) -0.0045(7) -0.0086(7) 0.0060(6)
C3 0.0374(7) 0.0210(6) 0.0419(8) 0.0019(6) -0.0121(6) 0.0040(6)
C4 0.0432(8) 0.0257(7) 0.0443(9) 0.0023(6) -0.0186(7) 0.0014(6)
C5 0.0292(7) 0.0227(6) 0.0464(9) 0.0018(6) -0.0117(6) -0.0036(6)
C6 0.0305(7) 0.0193(6) 0.0307(7) 0.0022(5) -0.0022(5) -0.0017(5)
C7 0.0233(6) 0.0209(6) 0.0274(7) -0.0019(5) -0.0003(5) 0.0007(5)
C8 0.0343(7) 0.0270(7) 0.0278(7) -0.0031(5) -0.0023(6) 0.0057(6)
C9 0.0472(9) 0.0346(8) 0.0457(9) 0.0128(7) -0.0034(7) 0.0004(7)
C10 0.0319(7) 0.0506(10) 0.0615(11) -0.0080(9) 0.0049(7) 0.0013(7)
C11 0.0273(7) 0.0396(8) 0.0643(11) 0.0054(8) 0.0035(7) -0.0020(7)
C12 0.0411(8) 0.0365(8) 0.0365(8) -0.0059(6) -0.0097(6) 0.0148(7)
C13 0.0260(7) 0.0558(10) 0.0478(9) -0.0168(8) -0.0061(6) 0.0094(7)
C14 0.0255(6) 0.0410(8) 0.0414(9) -0.0120(7) 0.0024(6) -0.0065(6)
C15 0.0270(6) 0.0266(7) 0.0323(7) -0.0052(5) 0.0046(5) -0.0030(6)
C16 0.0379(8) 0.0233(7) 0.0426(8) -0.0019(6) 0.0043(6) -0.0101(6)
C17 0.0545(9) 0.0223(7) 0.0424(8) 0.0044(6) -0.0023(8) -0.0063(7)
C18 0.0560(11) 0.0405(9) 0.0774(14) -0.0037(9) -0.0390(10) 0.0067(9)
C19 0.0750(12) 0.0356(8) 0.0357(8) -0.0008(7) -0.0191(8) 0.0015(9)
C20 0.0364(7) 0.0414(8) 0.0335(8) -0.0057(6) 0.0106(6) -0.0053(7)

loop_
_atom_type_symbol
_atom_type_description
_atom_type_scat_dispersion_real
_atom_type_scat_dispersion_imag
_atom_type_scat_source
C C 0.0181 0.0091 'International Tables Vol C Tables 4.2.6.8 and 6.1.1.4'
H H 0.0000 0.0000 'International Tables Vol C Tables 4.2.6.8 and 6.1.1.4'
O O 0.0492 0.0322 'International Tables Vol C Tables 4.2.6.8 and 6.1.1.4'

loop_
_geom_angle_atom_site_label_1
_geom_angle_atom_site_label_2
_geom_angle_atom_site_label_3
_geom_angle
C3 C2 C10 120.73(15)
C3 C2 C1 124.84(16)
C10 C2 C1 114.30(16)
C2 C3 C17 121.31(14)
C2 C3 C4 118.27(15)
C17 C3 C4 119.56(14)
C19 C4 C3 115.28(15)
C19 C4 C18 105.37(16)
C3 C4 C18 111.18(14)
C19 C4 C5 109.81(13)
C3 C4 C5 105.77(12)
C18 C4 C5 109.39(14)
C6 C5 C11 115.68(13)
C6 C5 C4 108.84(12)
C11 C5 C4 110.41(13)
O1 C6 C5 118.64(13)
O1 C6 C7 118.72(12)
C5 C6 C7 122.61(12)
C8 C7 C6 105.80(11)
C8 C7 C15 114.15(11)
C6 C7 C15 114.27(11)
C12 C8 C9 120.55(15)
C12 C8 C7 123.36(14)
C9 C8 C7 115.97(12)
C2 C10 C11 114.27(15)
C5 C11 C10 116.40(14)
C8 C12 C13 124.08(16)
C12 C13 C14 109.73(12)
C13 C14 C15 114.40(13)
C20 C15 C14 107.45(12)
C20 C15 C16 110.84(13)
C14 C15 C16 103.83(12)
C20 C15 C7 113.85(11)
C14 C15 C7 106.96(12)
C16 C15 C7 113.15(11)
C17 C16 C15 122.17(12)
C3 C17 C16 112.43(13)

loop_
_geom_bond_atom_site_label_1
_geom_bond_atom_site_label_2
_geom_bond_distance
O1 C6 1.2127(18)
C1 C2 1.509(2)
C2 C3 1.341(2)
C2 C10 1.509(2)
C3 C17 1.515(2)
C3 C4 1.531(2)
C4 C19 1.528(3)
C4 C18 1.553(2)
C4 C5 1.556(2)
C5 C6 1.5309(19)
C5 C11 1.540(2)
C6 C7 1.5449(18)
C7 C8 1.5338(19)
C7 C15 1.5813(18)
C8 C12 1.332(2)
C8 C9 1.504(2)
C10 C11 1.545(3)
C12 C13 1.483(3)
C13 C14 1.521(3)
C14 C15 1.544(2)
C15 C20 1.5390(19)
C15 C16 1.556(2)
C16 C17 1.535(2)

loop_
_cod_related_entry_id
_cod_related_entry_code
_cod_related_entry_database
1 30651956 ChemSpider
